data_1552888
loop_
_publ_author_name
'Yamaji, Minoru'
'Tomonari, Kazuhiro'
'Ikuma, Keisuke'
'Goto, Kenta'
'Tani, Fumito'
'Okamoto, Hideki'

_publ_section_title
;
 Blue fluorescence from N,O-coordinated BF2 complexes having aromatic
 chromophores in solution and solid state
;
_journal_name_full 'Photochemical &amp; Photobiological Sciences'
_journal_paper_doi 10.1039/C9PP00410F
_journal_year 2019
_chemical_formula_moiety 'C10 H7 B F2 N2 O2'
_chemical_formula_sum 'C10 H7 B F2 N2 O2'
_chemical_formula_weight 235.98
_space_group_crystal_system triclinic
_space_group_IT_number 2
_space_group_name_Hall '-P 1'
_space_group_name_H-M_alt 'P -1'
_atom_sites_solution_hydrogens geom
_atom_sites_solution_primary direct
_atom_sites_solution_secondary difmap
_audit_update_record
;
2018-11-26 deposited with the CCDC.	2019-11-13 downloaded from the CCDC.
;
_cell_angle_alpha 88.519(6)
_cell_angle_beta 70.424(5)
_cell_angle_gamma 67.994(5)
_cell_formula_units_Z 2
_cell_length_a 7.1941(3)
_cell_length_b 8.5967(4)
_cell_length_c 9.1402(4)
_cell_measurement_reflns_used 5579
_cell_measurement_temperature 123
_cell_measurement_theta_max 68.28
_cell_measurement_theta_min 5.17
_cell_volume 490.58(5)
_computing_cell_refinement 'RAPID AUTO'
_computing_data_collection 'RAPID AUTO (Rigaku, ????)'
_computing_data_reduction 'RAPID AUTO'
_computing_molecular_graphics 'CrystalStructure 4.1'
_computing_publication_material 'CrystalStructure 4.1 (Rigaku, 2014)'
_computing_structure_refinement 'SHELXL2013 (Sheldrick, 2008)'
_computing_structure_solution 'SIR2011 (Burla, et al., 2012)'
_diffrn_ambient_temperature 123
_diffrn_detector_area_resol_mean 10.000
_diffrn_measured_fraction_theta_full 0.984
_diffrn_measured_fraction_theta_max 0.983
_diffrn_measurement_device_type 'Rigaku R-AXIS RAPID'
_diffrn_measurement_method \w
_diffrn_radiation_type 'Cu K\a'
_diffrn_radiation_wavelength 1.54187
_diffrn_reflns_av_R_equivalents 0.0458
_diffrn_reflns_Laue_measured_fraction_full 0.984
_diffrn_reflns_Laue_measured_fraction_max 0.983
_diffrn_reflns_limit_h_max 8
_diffrn_reflns_limit_h_min -8
_diffrn_reflns_limit_k_max 10
_diffrn_reflns_limit_k_min -10
_diffrn_reflns_limit_l_max 10
_diffrn_reflns_limit_l_min -10
_diffrn_reflns_number 5873
_diffrn_reflns_point_group_measured_fraction_full 0.984
_diffrn_reflns_point_group_measured_fraction_max 0.983
_diffrn_reflns_theta_full 67.687
_diffrn_reflns_theta_max 68.182
_diffrn_reflns_theta_min 5.170
_diffrn_standards_number 0
_exptl_absorpt_coefficient_mu 1.182
_exptl_absorpt_correction_T_max 0.889
_exptl_absorpt_correction_T_min 0.602
_exptl_absorpt_correction_type multi-scan
_exptl_absorpt_process_details 'ABSCOR (Rigaku, 1995)'
_exptl_crystal_colour colorless
_exptl_crystal_density_diffrn 1.597
_exptl_crystal_density_method 'not measured'
_exptl_crystal_description prism
_exptl_crystal_F_000 240.00
_exptl_crystal_size_max 0.520
_exptl_crystal_size_mid 0.240
_exptl_crystal_size_min 0.100
_refine_diff_density_max 0.68
_refine_diff_density_min -0.64
_refine_ls_extinction_method none
_refine_ls_goodness_of_fit_ref 1.015
_refine_ls_hydrogen_treatment constr
_refine_ls_number_parameters 154
_refine_ls_number_reflns 1767
_refine_ls_number_restraints 0
_refine_ls_R_factor_all 0.0719
_refine_ls_R_factor_gt 0.0665
_refine_ls_shift/su_max 0.000
_refine_ls_structure_factor_coef Fsqd
_refine_ls_weighting_details 'w = 1/[\s^2^(Fo^2^)+(0.1235P)^2^+0.7188P] where P=(Fo^2^+2Fc^2^)/3'
_refine_ls_weighting_scheme calc
_refine_ls_wR_factor_gt 0.1940
_refine_ls_wR_factor_ref 0.2008
_reflns_number_gt 1576
_reflns_number_total 1767
_reflns_threshold_expression F^2^>2.0\s(F^2^)
_cod_data_source_file c9pp00410f2.cif
_cod_data_source_block 2-F@py
_cod_original_cell_volume 490.57(4)
_cod_database_code 1552888
_shelxl_res_file
;
TITL 2-F@py
CELL  1.54187 7.19406 8.59672 9.14023 88.51920 70.42420 67.99360
ZERR  2 0.00029 0.00035 0.00037 0.00620 0.00500 0.00480
LATT 1
SFAC C H O N F B
UNIT 20 14 4 4 4 2
L.S. 10
FMAP 2
PLAN -10
WPDB -2
HTAB
BOND $H
CONF
LIST 4
TEMP -150.0
ACTA
SIZE 0.520 0.240 0.100
WGHT    0.123500    0.718800
FVAR       0.96144
F1    5   -0.024890    0.851082    0.677348    11.00000    0.04754    0.05016 =
         0.04984    0.02739   -0.03664   -0.03281
F2    5    0.329862    0.687059    0.579010    11.00000    0.05589    0.03926 =
         0.02992   -0.00199   -0.00794   -0.02359
O1    3    0.290010    0.672662    1.192790    11.00000    0.06131    0.04563 =
         0.04885    0.01811   -0.03366   -0.02829
O2    3    0.151032    0.724452    0.847385    11.00000    0.03826    0.03282 =
         0.02770    0.01102   -0.02097   -0.02298
N1    4    0.296502    0.881330    0.945716    11.00000    0.03098    0.02903 =
         0.02311    0.00776   -0.01281   -0.01539
N2    4    0.222813    0.959279    0.713569    11.00000    0.02313    0.02777 =
         0.02206    0.00697   -0.00993   -0.01113
C1    1    0.231951    0.652606    1.071151    11.00000    0.02101    0.02957 =
         0.02279    0.00633   -0.01071   -0.01109
C2    1    0.275155    0.539776    1.281286    11.00000    0.05223    0.03183 =
         0.02672    0.01071   -0.02377   -0.01212
AFIX  43
H1    2    0.303446    0.521249    1.375977    11.00000   -1.20000
AFIX   0
C3    1    0.215042    0.443992    1.211070    11.00000    0.03166    0.02755 =
         0.04207    0.01026   -0.00801   -0.01402
AFIX  43
H2    2    0.194547    0.344743    1.246482    11.00000   -1.20000
AFIX   0
C4    1    0.186746    0.513512    1.075876    11.00000    0.01911    0.01633 =
         0.02242    0.00073   -0.01306   -0.00933
AFIX  43
H3    2    0.144465    0.471330    1.002728    11.00000   -1.20000
AFIX   0
C5    1    0.228285    0.760851    0.947167    11.00000    0.02085    0.02318 =
         0.02286    0.00303   -0.00717   -0.00751
C6    1    0.287934    0.985718    0.829250    11.00000    0.02132    0.02442 =
         0.02227    0.00370   -0.00718   -0.00790
C7    1    0.346013    1.123281    0.832933    11.00000    0.03511    0.03166 =
         0.03000    0.00722   -0.01312   -0.01801
AFIX  43
H4    2    0.394217    1.141982    0.913185    11.00000   -1.20000
AFIX   0
C8    1    0.332976    1.231428    0.719698    11.00000    0.03406    0.02907 =
         0.03514    0.00919   -0.01247   -0.01799
AFIX  43
H5    2    0.371281    1.325527    0.721965    11.00000   -1.20000
AFIX   0
C9    1    0.263975    1.202835    0.602555    11.00000    0.03150    0.03725 =
         0.03524    0.01853   -0.01393   -0.01634
AFIX  43
H6    2    0.253665    1.276911    0.524055    11.00000   -1.20000
AFIX   0
C10   1    0.210722    1.065433    0.601937    11.00000    0.03135    0.04080 =
         0.02958    0.01677   -0.01692   -0.01916
AFIX  43
H7    2    0.164356    1.044327    0.521424    11.00000   -1.20000
AFIX   0
B1    6    0.166509    0.800483    0.701217    11.00000    0.03224    0.03221 =
         0.02563    0.00816   -0.01450   -0.01764
HKLF 4
 
REM  2-F@py
REM R1 =  0.0665 for    1576 Fo > 4sig(Fo)  and  0.0719 for all    1767 data
REM    154 parameters refined using      0 restraints
 
END  
     
WGHT      0.1038      0.7566 

REM Instructions for potential hydrogen bonds
EQIV $1 x, y, z+1
HTAB C2 F2_$1
EQIV $2 -x, -y+1, -z+2
HTAB C3 F1_$2
EQIV $3 -x, -y+2, -z+1
HTAB C10 F1_$3

REM Highest difference peak  0.681,  deepest hole -0.640,  1-sigma level  0.100
Q1    1   0.2088  0.7362  0.5653  11.00000  0.05    0.30
Q2    1   0.3024  0.7834  1.2464  11.00000  0.05    0.27
Q3    1  -0.1888  0.9309  0.6916  11.00000  0.05    0.27
Q4    1   0.2967  1.1895  0.7953  11.00000  0.05    0.26
Q5    1   0.0651  0.7620  1.2648  11.00000  0.05    0.25
Q6    1   0.3623  0.6136  0.7851  11.00000  0.05    0.24
Q7    1   0.4195  0.7676  0.6258  11.00000  0.05    0.24
Q8    1   0.5334  0.6828  0.8487  11.00000  0.05    0.24
Q9    1   0.4473  0.8735  0.6588  11.00000  0.05    0.23
Q10   1   0.2043  0.7042  1.0146  11.00000  0.05    0.23
;
_publcif_funding_html
;
;

loop_
_symmetry_equiv_pos_site_id
_space_group_symop_operation_xyz
1 +X,+Y,+Z
2 -X,-Y,-Z

loop_
_atom_site_label
_atom_site_type_symbol
_atom_site_fract_x
_atom_site_fract_y
_atom_site_fract_z
_atom_site_U_iso_or_equiv
_atom_site_adp_type
_atom_site_occupancy
_atom_site_site_symmetry_multiplicity
_atom_site_calc_flag
_atom_site_refinement_flags
F1 F -0.0249(3) 0.8511(2) 0.6774(2) 0.0399(5) Uani 1 2 d .
F2 F 0.3299(3) 0.6871(2) 0.5790(2) 0.0419(6) Uani 1 2 d .
O1 O 0.2900(4) 0.6727(3) 1.1928(3) 0.0459(7) Uani 1 2 d .
O2 O 0.1510(3) 0.7245(3) 0.8474(2) 0.0276(5) Uani 1 2 d .
N1 N 0.2965(4) 0.8813(3) 0.9457(3) 0.0257(6) Uani 1 2 d .
N2 N 0.2228(4) 0.9593(3) 0.7136(3) 0.0235(6) Uani 1 2 d .
C1 C 0.2319(4) 0.6526(4) 1.0712(3) 0.0233(6) Uani 1 2 d .
C2 C 0.2752(5) 0.5398(4) 1.2813(4) 0.0357(8) Uani 1 2 d .
C3 C 0.2150(5) 0.4440(4) 1.2111(4) 0.0345(7) Uani 1 2 d .
C4 C 0.1868(4) 0.5135(3) 1.0759(3) 0.0169(5) Uani 1 2 d .
C5 C 0.2283(4) 0.7609(3) 0.9472(3) 0.0228(6) Uani 1 2 d .
C6 C 0.2879(4) 0.9857(3) 0.8293(3) 0.0231(6) Uani 1 2 d .
C7 C 0.3460(5) 1.1233(4) 0.8329(4) 0.0303(7) Uani 1 2 d .
C8 C 0.3330(5) 1.2314(4) 0.7197(4) 0.0310(7) Uani 1 2 d .
C9 C 0.2640(5) 1.2028(4) 0.6026(4) 0.0334(7) Uani 1 2 d .
C10 C 0.2107(5) 1.0654(4) 0.6019(3) 0.0308(7) Uani 1 2 d .
B1 B 0.1665(5) 0.8005(4) 0.7012(4) 0.0273(7) Uani 1 2 d .
H1 H 0.30345 0.52125 1.37598 0.0428 Uiso 1 2 calc R
H2 H 0.19455 0.34474 1.24648 0.0413 Uiso 1 2 calc R
H3 H 0.14447 0.47133 1.00273 0.0203 Uiso 1 2 calc R
H4 H 0.39422 1.14198 0.91319 0.0363 Uiso 1 2 calc R
H5 H 0.37128 1.32553 0.72196 0.0372 Uiso 1 2 calc R
H6 H 0.25366 1.27691 0.52405 0.0401 Uiso 1 2 calc R
H7 H 0.16436 1.04433 0.52142 0.0370 Uiso 1 2 calc R

loop_
_atom_site_aniso_label
_atom_site_aniso_U_11
_atom_site_aniso_U_22
_atom_site_aniso_U_33
_atom_site_aniso_U_12
_atom_site_aniso_U_13
_atom_site_aniso_U_23
F1 0.0475(11) 0.0502(11) 0.0498(12) -0.0328(9) -0.0366(9) 0.0274(9)
F2 0.0559(12) 0.0393(10) 0.0299(10) -0.0236(9) -0.0079(8) -0.0020(8)
O1 0.0613(16) 0.0456(14) 0.0488(14) -0.0283(12) -0.0337(12) 0.0181(11)
O2 0.0383(11) 0.0328(11) 0.0277(11) -0.0230(9) -0.0210(9) 0.0110(8)
N1 0.0310(12) 0.0290(12) 0.0231(12) -0.0154(10) -0.0128(10) 0.0078(9)
N2 0.0231(11) 0.0278(12) 0.0221(11) -0.0111(9) -0.0099(9) 0.0070(9)
C1 0.0210(12) 0.0296(14) 0.0228(13) -0.0111(11) -0.0107(10) 0.0063(11)
C2 0.0522(19) 0.0318(16) 0.0267(15) -0.0121(14) -0.0238(14) 0.0107(12)
C3 0.0317(15) 0.0276(14) 0.0421(17) -0.0140(12) -0.0080(13) 0.0103(13)
C4 0.0191(12) 0.0163(11) 0.0224(12) -0.0093(9) -0.0131(10) 0.0007(9)
C5 0.0209(13) 0.0232(13) 0.0229(13) -0.0075(10) -0.0072(10) 0.0030(10)
C6 0.0213(13) 0.0244(13) 0.0223(13) -0.0079(10) -0.0072(10) 0.0037(10)
C7 0.0351(15) 0.0317(15) 0.0300(15) -0.0180(13) -0.0131(12) 0.0072(12)
C8 0.0341(15) 0.0291(14) 0.0351(16) -0.0180(12) -0.0125(13) 0.0092(12)
C9 0.0315(15) 0.0372(17) 0.0352(16) -0.0163(13) -0.0139(13) 0.0185(13)
C10 0.0314(15) 0.0408(17) 0.0296(15) -0.0192(13) -0.0169(12) 0.0168(13)
B1 0.0322(17) 0.0322(17) 0.0256(16) -0.0176(14) -0.0145(13) 0.0082(13)

loop_
_atom_type_symbol
_atom_type_description
_atom_type_scat_dispersion_real
_atom_type_scat_dispersion_imag
_atom_type_scat_source
C C 0.0181 0.0091
;
International Tables for Crystallography
(Vol. C, Tables 4.2.6.8 and 6.1.1.4)
;
H H 0.0000 0.0000
;
International Tables for Crystallography
(Vol. C, Table 6.1.1.4)
;
O O 0.0492 0.0322
;
International Tables for Crystallography
(Vol. C, Tables 4.2.6.8 and 6.1.1.4)
;
N N 0.0311 0.0180
;
International Tables for Crystallography
(Vol. C, Tables 4.2.6.8 and 6.1.1.4)
;
F F 0.0727 0.0534
;
International Tables for Crystallography
(Vol. C, Tables 4.2.6.8 and 6.1.1.4)
;
B B 0.0090 0.0039
;
International Tables for Crystallography
(Vol. C, Tables 4.2.6.8 and 6.1.1.4)
;

loop_
_geom_angle_atom_site_label_1
_geom_angle_atom_site_label_2
_geom_angle_atom_site_label_3
_geom_angle
_geom_angle_publ_flag
C1 O1 C2 105.9(3) yes
C5 O2 B1 121.9(3) yes
C5 N1 C6 118.4(3) yes
C6 N2 C10 120.7(3) yes
C6 N2 B1 120.9(2) yes
C10 N2 B1 118.3(3) yes
O1 C1 C4 111.0(3) yes
O1 C1 C5 124.8(3) yes
C4 C1 C5 124.1(3) yes
O1 C2 C3 108.7(3) yes
C2 C3 C4 108.6(3) yes
C1 C4 C3 105.8(3) yes
O2 C5 N1 127.1(3) yes
O2 C5 C1 114.0(3) yes
N1 C5 C1 118.9(3) yes
N1 C6 N2 121.5(3) yes
N1 C6 C7 118.9(3) yes
N2 C6 C7 119.6(3) yes
C6 C7 C8 119.7(3) yes
C7 C8 C9 119.9(3) yes
C8 C9 C10 118.7(3) yes
N2 C10 C9 121.4(3) yes
F1 B1 F2 111.2(3) yes
F1 B1 O2 110.2(3) yes
F1 B1 N2 109.3(2) yes
F2 B1 O2 109.8(2) yes
F2 B1 N2 108.1(3) yes
O2 B1 N2 108.2(3) yes
O1 C2 H1 125.673 no
C3 C2 H1 125.666 no
C2 C3 H2 125.676 no
C4 C3 H2 125.677 no
C1 C4 H3 127.120 no
C3 C4 H3 127.125 no
C6 C7 H4 120.167 no
C8 C7 H4 120.165 no
C7 C8 H5 120.071 no
C9 C8 H5 120.058 no
C8 C9 H6 120.644 no
C10 C9 H6 120.625 no
N2 C10 H7 119.284 no
C9 C10 H7 119.275 no

loop_
_geom_bond_atom_site_label_1
_geom_bond_atom_site_label_2
_geom_bond_distance
_geom_bond_publ_flag
F1 B1 1.371(5) yes
F2 B1 1.377(3) yes
O1 C1 1.347(5) yes
O1 C2 1.399(4) yes
O2 C5 1.313(4) yes
O2 B1 1.461(4) yes
N1 C5 1.300(5) yes
N1 C6 1.377(4) yes
N2 C6 1.347(4) yes
N2 C10 1.354(4) yes
N2 B1 1.579(5) yes
C1 C4 1.348(4) yes
C1 C5 1.448(4) yes
C2 C3 1.326(6) yes
C3 C4 1.402(4) yes
C6 C7 1.399(5) yes
C7 C8 1.376(4) yes
C8 C9 1.384(6) yes
C9 C10 1.372(5) yes
C2 H1 0.950 no
C3 H2 0.950 no
C4 H3 0.950 no
C7 H4 0.950 no
C8 H5 0.950 no
C9 H6 0.950 no
C10 H7 0.950 no

loop_
_geom_contact_atom_site_label_1
_geom_contact_atom_site_label_2
_geom_contact_distance
_geom_contact_publ_flag
_geom_contact_site_symmetry_2
F1 C5 3.443(4) no .
F1 C6 3.530(4) no .
F1 C10 2.870(4) no .
F2 C5 3.221(3) no .
F2 C6 3.343(4) no .
F2 C10 3.031(4) no .
O1 O2 3.588(4) no .
O1 N1 2.847(4) no .
O2 C4 2.744(3) no .
O2 C6 2.752(4) no .
N1 B1 2.884(5) no .
N2 C5 2.700(4) no .
N2 C8 2.744(5) no .
C3 C5 3.598(4) no .
C5 C7 3.568(5) no .
C6 C9 2.758(4) no .
C7 C10 2.729(5) no .
F1 C3 3.298(4) no 2_567
F1 C10 3.208(4) no 2_576
F2 F2 3.224(2) no 2_666
F2 C2 3.230(4) no 1_554
F2 C2 3.414(4) no 2_667
F2 C8 3.251(4) no 2_676
F2 C9 3.306(4) no 2_676
O1 C4 3.501(3) no 2_667
O1 C8 3.441(5) no 2_677
O1 C9 3.527(4) no 2_577
O1 C10 3.343(3) no 2_577
O2 C7 3.567(3) no 2_577
N1 C3 3.419(3) no 2_667
C1 C1 3.561(3) no 2_667
C1 C9 3.593(3) no 2_577
C2 F2 3.230(4) no 1_556
C2 F2 3.414(4) no 2_667
C2 C5 3.487(3) no 2_667
C2 C9 3.464(4) no 2_577
C3 F1 3.298(4) no 2_567
C3 N1 3.419(3) no 2_667
C3 C5 3.492(4) no 2_667
C3 C9 3.534(3) no 2_577
C4 O1 3.501(3) no 2_667
C4 C4 3.490(4) no 2_567
C4 C8 3.415(3) no 2_577
C5 C2 3.487(3) no 2_667
C5 C3 3.492(4) no 2_667
C5 C6 3.434(3) no 2_577
C6 C5 3.434(3) no 2_577
C7 O2 3.567(3) no 2_577
C8 F2 3.251(4) no 2_676
C8 O1 3.441(5) no 2_677
C8 C4 3.415(3) no 2_577
C9 F2 3.306(4) no 2_676
C9 O1 3.527(4) no 2_577
C9 C1 3.593(3) no 2_577
C9 C2 3.464(4) no 2_577
C9 C3 3.534(3) no 2_577
C9 C10 3.472(4) no 2_676
C10 F1 3.208(4) no 2_576
C10 O1 3.343(3) no 2_577
C10 C9 3.472(4) no 2_676
F1 H7 2.6301 no .
F2 H7 2.9536 no .
O1 H2 3.1326 no .
O1 H3 3.1372 no .
O2 H3 2.5741 no .
N1 H4 2.5709 no .
N2 H4 3.2286 no .
N2 H6 3.2339 no .
C1 H1 3.1089 no .
C1 H2 3.1098 no .
C2 H3 3.1319 no .
C4 H1 3.1349 no .
C5 H3 2.7696 no .
C6 H5 3.2597 no .
C6 H7 3.1981 no .
C7 H6 3.2501 no .
C8 H7 3.2294 no .
C9 H4 3.2483 no .
C10 H5 3.2325 no .
B1 H7 2.6287 no .
H1 H2 2.4336 no .
H2 H3 2.5291 no .
H4 H5 2.3298 no .
H5 H6 2.3437 no .
H6 H7 2.3209 no .
F1 H1 3.4973 no 1_554
F1 H2 2.3913 no 2_567
F1 H6 3.2863 no 2_576
F1 H7 2.3616 no 2_576
F2 H1 2.4673 no 1_554
F2 H1 2.7357 no 2_667
F2 H5 3.2882 no 1_545
F2 H5 2.8425 no 2_676
F2 H6 2.9580 no 2_676
O1 H3 3.5701 no 2_667
O1 H4 3.1299 no 2_677
O1 H5 2.8011 no 2_677
O1 H7 3.4748 no 2_577
O2 H1 3.5599 no 2_667
O2 H2 3.1360 no 2_567
O2 H3 3.1368 no 2_567
O2 H4 3.5350 no 2_577
O2 H5 3.2403 no 1_545
N1 H2 3.2867 no 2_667
N1 H4 2.8686 no 2_677
N2 H6 3.4699 no 2_676
C1 H3 3.5142 no 2_567
C2 H5 3.1569 no 2_677
C2 H6 3.1348 no 1_546
C2 H6 3.3524 no 2_577
C3 H3 3.5973 no 2_567
C3 H4 3.3646 no 1_545
C3 H6 3.2164 no 1_546
C3 H6 3.4285 no 2_577
C4 H3 2.6685 no 2_567
C4 H4 3.1346 no 1_545
C4 H5 3.2593 no 1_545
C4 H5 3.5275 no 2_577
C6 H2 3.5860 no 2_667
C7 H3 2.9907 no 1_565
C8 H3 2.9349 no 1_565
C8 H3 3.5612 no 2_577
C8 H7 3.4726 no 2_676
C9 H1 3.4290 no 1_564
C9 H2 3.5718 no 1_564
B1 H1 3.4934 no 1_554
B1 H2 3.1782 no 2_567
B1 H7 3.5089 no 2_576
H1 F1 3.4973 no 1_556
H1 F2 2.4673 no 1_556
H1 F2 2.7357 no 2_667
H1 O2 3.5599 no 2_667
H1 C9 3.4290 no 1_546
H1 B1 3.4934 no 1_556
H1 H5 2.9761 no 2_677
H1 H6 2.5425 no 1_546
H1 H6 3.5107 no 2_577
H2 F1 2.3913 no 2_567
H2 O2 3.1360 no 2_567
H2 N1 3.2867 no 2_667
H2 C6 3.5860 no 2_667
H2 C9 3.5718 no 1_546
H2 B1 3.1782 no 2_567
H2 H4 3.1381 no 1_545
H2 H6 2.7236 no 1_546
H2 H7 3.5709 no 1_546
H3 O1 3.5701 no 2_667
H3 O2 3.1368 no 2_567
H3 C1 3.5142 no 2_567
H3 C3 3.5973 no 2_567
H3 C4 2.6685 no 2_567
H3 C7 2.9907 no 1_545
H3 C8 2.9349 no 1_545
H3 C8 3.5612 no 2_577
H3 H3 1.9664 no 2_567
H3 H4 2.6901 no 1_545
H3 H5 2.5782 no 1_545
H3 H5 3.5019 no 2_577
H4 O1 3.1299 no 2_677
H4 O2 3.5350 no 2_577
H4 N1 2.8686 no 2_677
H4 C3 3.3646 no 1_565
H4 C4 3.1346 no 1_565
H4 H2 3.1381 no 1_565
H4 H3 2.6901 no 1_565
H4 H4 3.0705 no 2_677
H5 F2 3.2882 no 1_565
H5 F2 2.8425 no 2_676
H5 O1 2.8011 no 2_677
H5 O2 3.2403 no 1_565
H5 C2 3.1569 no 2_677
H5 C4 3.2593 no 1_565
H5 C4 3.5275 no 2_577
H5 H1 2.9761 no 2_677
H5 H3 2.5782 no 1_565
H5 H3 3.5019 no 2_577
H6 F1 3.2863 no 2_576
H6 F2 2.9580 no 2_676
H6 N2 3.4699 no 2_676
H6 C2 3.1348 no 1_564
H6 C2 3.3524 no 2_577
H6 C3 3.2164 no 1_564
H6 C3 3.4285 no 2_577
H6 H1 2.5425 no 1_564
H6 H1 3.5107 no 2_577
H6 H2 2.7236 no 1_564
H7 F1 2.3616 no 2_576
H7 O1 3.4748 no 2_577
H7 C8 3.4726 no 2_676
H7 B1 3.5089 no 2_576
H7 H2 3.5709 no 1_564
H7 H7 2.8833 no 2_576

loop_
_geom_torsion_atom_site_label_1
_geom_torsion_atom_site_label_2
_geom_torsion_atom_site_label_3
_geom_torsion_atom_site_label_4
_geom_torsion
_geom_torsion_publ_flag
C1 O1 C2 C3 1.3(3) no
C2 O1 C1 C4 -1.5(3) no
C2 O1 C1 C5 -178.67(19) no
C5 O2 B1 F1 -135.5(2) no
C5 O2 B1 F2 101.7(3) no
C5 O2 B1 N2 -16.1(3) no
B1 O2 C5 N1 11.0(3) no
B1 O2 C5 C1 -169.80(17) no
C5 N1 C6 N2 -3.9(3) no
C5 N1 C6 C7 175.35(17) no
C6 N1 C5 O2 0.5(3) no
C6 N1 C5 C1 -178.61(16) no
C6 N2 C10 C9 0.0(3) no
C10 N2 C6 N1 178.49(18) no
C10 N2 C6 C7 -0.7(3) no
C6 N2 B1 F1 132.8(2) no
C6 N2 B1 F2 -106.1(3) no
C6 N2 B1 O2 12.8(3) no
B1 N2 C6 N1 -3.7(3) no
B1 N2 C6 C7 177.08(17) no
C10 N2 B1 F1 -49.3(3) no
C10 N2 B1 F2 71.8(3) no
C10 N2 B1 O2 -169.37(19) no
B1 N2 C10 C9 -177.88(19) no
O1 C1 C4 C3 1.1(2) no
O1 C1 C5 O2 -175.18(19) no
O1 C1 C5 N1 4.1(3) no
C4 C1 C5 O2 8.0(3) no
C4 C1 C5 N1 -172.77(19) no
C5 C1 C4 C3 178.27(19) no
O1 C2 C3 C4 -0.7(3) no
C2 C3 C4 C1 -0.2(3) no
N1 C6 C7 C8 -178.30(18) no
N2 C6 C7 C8 1.0(3) no
C6 C7 C8 C9 -0.4(4) no
C7 C8 C9 C10 -0.3(4) no
C8 C9 C10 N2 0.5(4) no
